data_8101541
loop_
_publ_author_name
'Basu Baul, T. S.'
'Dutta, S.'
'Tiekink, E. R. T. '

_publ_section_title
;
Crystal structure of diphenyltin(IV) N-(2-hydroxy-5-ethylacetophenone)
glycinate, C~23~H~21~NO~3~Sn
;
_journal_issue 3
_journal_name_full 'Zeitschrift f\"ur Kristallographie - New Crystal Structures'
_journal_page_first 361
_journal_page_last 362
_journal_volume 214
_journal_year 1999
_chemical_formula_moiety 'C23 H21 N O3 Sn '
_chemical_formula_sum 'C23 H21 N O3 Sn'
_chemical_formula_weight 478.11
_space_group_IT_number 14
_symmetry_cell_setting monoclinic
_symmetry_space_group_name_Hall '-P 2ybc'
_symmetry_space_group_name_H-M 'P 1 21/c 1'
_cell_angle_alpha 90
_cell_angle_beta 106.15(1)
_cell_angle_gamma 90
_cell_formula_units_Z 4
_cell_length_a 10.270(3)
_cell_length_b 19.496(4)
_cell_length_c 10.270(4)
_cell_measurement_temperature 293
_cell_volume 1975.1(9)
_diffrn_ambient_temperature 293
_exptl_crystal_density_diffrn 1.608
_refine_ls_R_factor_obs 0.0268
_refine_ls_wR_factor_obs 0.0257
_cod_original_sg_symbol_H-M 'P 21/c'
_cod_original_formula_sum 'C23 H21 N O3 Sn '
_cod_database_code 8101541

loop_
_symmetry_equiv_pos_as_xyz
'  +x,  +y,  +z'
'  -x,1/2+y,1/2-z'
'  -x,  -y,  -z'
'  +x,1/2-y,1/2+z'

loop_
_atom_site_aniso_label
_atom_site_aniso_U_11
_atom_site_aniso_U_22
_atom_site_aniso_U_33
_atom_site_aniso_U_12
_atom_site_aniso_U_13
_atom_site_aniso_U_23
Sn 0.0317(1) 0.0315(2) 0.0296(4) -0.0013(1) 0.0087(1) -0.0010(3)
O(1) 0.050(2) 0.044(2) 0.052(6) -0.014(2) 0.021(2) -0.017(3)
O(2) 0.067(2) 0.072(3) 0.103(8) -0.033(2) 0.022(3) -0.039(4)
O(3) 0.053(2) 0.033(2) 0.037(6) -0.005(1) 0.022(2) -0.002(3)
N(1) 0.027(2) 0.031(2) 0.032(6) -0.002(1) 0.003(2) 0.004(3)
C(1) 0.048(3) 0.040(3) 0.044(9) -0.011(2) 0.006(3) -0.002(4)
C(2) 0.036(2) 0.041(3) 0.049(8) -0.010(2) 0.010(3) -0.008(4)
C(3) 0.029(2) 0.042(3) 0.026(7) 0.009(2) 0.003(2) 0.015(4)
C(3') 0.032(2) 0.053(4) 0.062(8) 0.004(2) 0.017(3) 0.005(4)
C(4) 0.037(2) 0.035(3) 0.020(7) 0.006(2) 0.006(2) 0.001(3)
C(5) 0.040(2) 0.031(3) 0.046(9) 0.008(2) 0.013(3) 0.005(4)
C(6) 0.051(3) 0.035(3) 0.023(8) -0.002(2) 0.009(3) -0.004(4)
C(7) 0.058(3) 0.044(4) 0.06(1) 0.005(2) 0.011(3) -0.008(5)
C(8) 0.052(3) 0.066(4) 0.032(10) 0.012(3) 0.010(3) -0.014(5)
C(8') 0.075(4) 0.101(6) 0.07(1) -0.001(4) 0.030(4) -0.050(7)
C(9) 0.043(3) 0.058(4) 0.037(9) 0.006(2) 0.012(3) -0.012(4)
C(11) 0.034(2) 0.028(2) 0.036(8) -0.002(2) 0.005(2) -0.003(3)
C(12) 0.039(3) 0.055(3) 0.042(9) 0.005(2) 0.011(3) 0.014(4)
C(13) 0.058(3) 0.062(4) 0.037(10) 0.002(3) 0.016(3) 0.024(5)
C(14) 0.049(3) 0.047(4) 0.06(1) 0.001(2) 0.003(3) 0.014(5)
C(15) 0.027(2) 0.053(4) 0.067(10) -0.004(2) 0.003(3) 0.000(5)
C(16) 0.040(2) 0.044(3) 0.044(8) -0.003(2) 0.015(3) 0.000(4)
C(21) 0.032(2) 0.036(3) 0.040(7) 0.004(2) 0.012(2) 0.000(4)
C(22) 0.064(3) 0.055(4) 0.02(1) -0.008(2) 0.016(4) 0.000(4)
C(23) 0.068(4) 0.075(5) 0.05(1) 0.000(3) 0.013(4) -0.017(6)
C(24) 0.060(3) 0.077(5) 0.04(1) 0.010(3) 0.021(4) 0.018(6)
C(25) 0.057(3) 0.056(4) 0.05(1) 0.002(2) 0.023(4) 0.018(5)
C(26) 0.045(3) 0.044(3) 0.052(9) 0.001(2) 0.017(3) -0.006(4)

loop_
_atom_site_label
_atom_site_fract_x
_atom_site_fract_y
_atom_site_fract_z
_atom_site_U_iso_or_equiv
_atom_site_thermal_displace_type
_atom_site_calc_flag
_atom_site_calc_attached_atom
_atom_site_occupancy
Sn 0.21111(3) 0.11462(2) 0.01479(5) 0.0309(1) Uani ? ? 1
O(1) 0.2912(3) 0.2106(2) 0.0971(6) 0.047(2) Uani ? ? 1
O(2) 0.4764(4) 0.2724(2) 0.1690(7) 0.081(2) Uani ? ? 1
O(3) 0.2128(3) 0.0150(2) -0.0501(6) 0.039(2) Uani ? ? 1
N(1) 0.4027(3) 0.1207(2) -0.0379(6) 0.031(2) Uani ? ? 1
C(1) 0.4139(5) 0.2264(3) 0.1035(9) 0.045(2) Uani ? ? 1
C(2) 0.4809(4) 0.1823(3) 0.0190(8) 0.042(2) Uani ? ? 1
C(3) 0.4481(4) 0.0800(3) -0.1130(8) 0.033(2) Uani ? ? 1
C(3') 0.5794(4) 0.0975(3) -0.1467(8) 0.048(2) Uani ? ? 1
C(4) 0.3773(4) 0.0177(2) -0.1788(8) 0.031(2) Uani ? ? 1
C(5) 0.2636(5) -0.0102(3) -0.1435(9) 0.039(2) Uani ? ? 1
C(6) 0.2044(5) -0.0704(3) -0.2112(9) 0.037(2) Uani ? ? 1
C(7) 0.2543(5) -0.1028(3) -0.304(1) 0.056(3) Uani ? ? 1
C(8) 0.3676(5) -0.0768(3) -0.3398(9) 0.050(3) Uani ? ? 1
C(8') 0.4189(6) -0.1124(4) -0.446(1) 0.080(4) Uani ? ? 1
C(9) 0.4248(5) -0.0176(3) -0.2752(9) 0.045(2) Uani ? ? 1
C(11) 0.0607(4) 0.1588(2) -0.1474(8) 0.034(2) Uani ? ? 1
C(12) 0.0957(5) 0.1828(3) -0.2573(9) 0.045(3) Uani ? ? 1
C(13) 0.0013(5) 0.2150(3) -0.3667(9) 0.052(3) Uani ? ? 1
C(14) -0.1309(5) 0.2229(3) -0.359(1) 0.056(3) Uani ? ? 1
C(15) -0.1674(4) 0.1992(3) -0.2497(10) 0.051(3) Uani ? ? 1
C(16) -0.0730(4) 0.1675(3) -0.1414(8) 0.042(2) Uani ? ? 1
C(21) 0.1844(4) 0.0844(3) 0.2035(8) 0.035(2) Uani ? ? 1
C(22) 0.2048(5) 0.1292(3) 0.3102(10) 0.046(3) Uani ? ? 1
C(23) 0.1877(6) 0.1102(4) 0.434(1) 0.066(3) Uani ? ? 1
C(24) 0.1487(5) 0.0441(4) 0.4521(10) 0.057(3) Uani ? ? 1
C(25) 0.1273(6) -0.0017(3) 0.349(1) 0.054(3) Uani ? ? 1
C(26) 0.1438(5) 0.0171(3) 0.2231(9) 0.046(3) Uani ? ? 1
H(2a) 0.5687 0.1679 0.0758 0.0505 Uiso ? ? 1
H(2b) 0.4930 0.2099 -0.0554 0.0505 Uiso ? ? 1
H(3a) 0.6525 0.1005 -0.0635 0.0580 Uiso ? ? 1
H(3b) 0.5997 0.0619 -0.2041 0.0580 Uiso ? ? 1
H(3c) 0.5694 0.1411 -0.1937 0.0580 Uiso ? ? 1
H(6) 0.1248 -0.0892 -0.1909 0.0444 Uiso ? ? 1
H(7) 0.2112 -0.1446 -0.3465 0.0683 Uiso ? ? 1
H(8a) 0.3612 -0.1512 -0.4812 0.0951 Uiso ? ? 1
H(8b) 0.4178 -0.0806 -0.5185 0.0951 Uiso ? ? 1
H(8c) 0.5108 -0.1281 -0.4051 0.0951 Uiso ? ? 1
H(9) 0.5033 0.0009 -0.2984 0.0547 Uiso ? ? 1
H(12) 0.1886 0.1775 -0.2609 0.0552 Uiso ? ? 1
H(13) 0.0276 0.2310 -0.4454 0.0623 Uiso ? ? 1
H(14) -0.1975 0.2457 -0.4316 0.0675 Uiso ? ? 1
H(15) -0.2605 0.2043 -0.2467 0.0609 Uiso ? ? 1
H(16) -0.0998 0.1518 -0.0631 0.0505 Uiso ? ? 1
H(22) 0.2321 0.1759 0.2981 0.0560 Uiso ? ? 1
H(23) 0.2032 0.1432 0.5073 0.0800 Uiso ? ? 1
H(24) 0.1366 0.0303 0.5387 0.0688 Uiso ? ? 1
H(25) 0.1004 -0.0482 0.3625 0.0650 Uiso ? ? 1
H(26) 0.1271 -0.0160 0.1495 0.0555 Uiso ? ? 1

loop_
_geom_bond_atom_site_label_1
_geom_bond_atom_site_label_2
_geom_bond_distance
_geom_bond_site_symmetry_1
_geom_bond_site_symmetry_2
_geom_bond_publ_flag
Sn O(1) 2.122(3) ? ? yes
Sn O(3) 2.055(4) ? ? yes
Sn N(1) 2.185(3) ? ? yes
Sn C(11) 2.115(6) ? ? yes
Sn C(21) 2.115(7) ? ? yes
O(1) C(1) 1.282(5) ? ? yes
O(2) C(1) 1.195(7) ? ? yes
O(3) C(5) 1.309(9) ? ? yes
N(1) C(2) 1.473(6) ? ? yes
N(1) C(3) 1.281(8) ? ? yes
C(1) C(2) 1.516(9) ? ? yes
C(3) C(3') 1.520(6) ? ? yes
C(3) C(4) 1.479(7) ? ? yes
C(4) C(5) 1.423(6) ? ? yes
C(4) C(9) 1.401(9) ? ? yes
C(5) C(6) 1.412(8) ? ? yes
C(6) C(7) 1.36(1) ? ? yes
C(7) C(8) 1.410(8) ? ? yes
C(8) C(8') 1.50(1) ? ? yes
C(8) C(9) 1.379(9) ? ? yes
C(11) C(12) 1.36(1) ? ? yes
C(11) C(16) 1.402(5) ? ? yes
C(12) C(13) 1.41(1) ? ? yes
C(13) C(14) 1.392(7) ? ? yes
C(14) C(15) 1.36(1) ? ? yes
C(15) C(16) 1.40(1) ? ? yes
C(21) C(22) 1.372(10) ? ? yes
C(21) C(26) 1.408(7) ? ? yes
C(22) C(23) 1.38(1) ? ? yes
C(23) C(24) 1.378(9) ? ? yes
C(24) C(25) 1.36(1) ? ? yes
C(25) C(26) 1.40(1) ? ? yes
